data_7042206
loop_
_publ_author_name
'Treadwell, LaRico J.'
'Boyle, Timothy J.'
'Phelan, W. Adam'
'Parkes, Marie V.'
'Young, David P.'

_publ_section_title
;
 Synthesis and characterization of a series of nickel(II) alkoxide
 precursors and their utility for Ni(0) nanoparticle production
;
_journal_name_full 'Dalton Trans.'
_journal_paper_doi 10.1039/C6DT04083G
_journal_year 2017
_chemical_formula_sum 'C39 H49 N3 Ni O2'
_chemical_formula_weight 650.52
_chemical_name_common NiC18H24
_space_group_crystal_system monoclinic
_space_group_IT_number 14
_space_group_name_Hall '-P 2ybc'
_space_group_name_H-M_alt 'P 1 21/c 1'
_symmetry_space_group_name_Hall '-P 2ybc'
_symmetry_space_group_name_H-M 'P 1 21/c 1'
_atom_sites_solution_hydrogens geom
_audit_update_record
;
2016-10-19 deposited with the CCDC.
2017-02-22 downloaded from the CCDC.
;
_cell_angle_alpha 90
_cell_angle_beta 116.367(6)
_cell_angle_gamma 90
_cell_formula_units_Z 4
_cell_length_a 18.117(3)
_cell_length_b 12.5038(17)
_cell_length_c 17.872(3)
_cell_measurement_reflns_used 9915
_cell_measurement_temperature 100.(2)
_cell_measurement_theta_max 24.1556
_cell_measurement_theta_min 2.2826
_cell_volume 3627.4(10)
_computing_cell_refinement 'Bruker SAINT'
_computing_data_collection 'Bruker APEX2'
_computing_data_reduction 'Bruker SAINT'
_computing_molecular_graphics 'Bruker SHELXTL'
_computing_publication_material 'Bruker SHELXTL'
_computing_structure_refinement 'SHELXL-2014/7 (Sheldrick, 2014)'
_diffrn_ambient_temperature 100.(2)
_diffrn_detector_area_resol_mean 8.3333
_diffrn_measured_fraction_theta_full 0.972
_diffrn_measured_fraction_theta_max 0.972
_diffrn_measurement_device_type 'Apex II Bruker CCD'
_diffrn_measurement_method '\f and \w scans'
_diffrn_radiation_monochromator graphite
_diffrn_radiation_type 'Mo K\a'
_diffrn_radiation_wavelength 0.71073
_diffrn_reflns_av_R_equivalents 0.1359
_diffrn_reflns_av_unetI/netI 0.0970
_diffrn_reflns_limit_h_max 21
_diffrn_reflns_limit_h_min -20
_diffrn_reflns_limit_k_max 14
_diffrn_reflns_limit_k_min -15
_diffrn_reflns_limit_l_max 19
_diffrn_reflns_limit_l_min -21
_diffrn_reflns_number 59832
_diffrn_reflns_theta_full 25.70
_diffrn_reflns_theta_max 25.70
_diffrn_reflns_theta_min 2.06
_diffrn_source 'fine-focus tube'
_exptl_absorpt_coefficient_mu 0.570
_exptl_absorpt_correction_T_max 0.75
_exptl_absorpt_correction_T_min 0.63
_exptl_absorpt_correction_type multi-scan
_exptl_absorpt_process_details 'SADABS V2014/5 (Bruker AXS Inc.)'
_exptl_crystal_colour green
_exptl_crystal_density_diffrn 1.191
_exptl_crystal_density_method 'not measured'
_exptl_crystal_description prism
_exptl_crystal_F_000 1392
_exptl_crystal_size_max 0.249
_exptl_crystal_size_mid 0.209
_exptl_crystal_size_min 0.208
_refine_diff_density_max 0.938
_refine_diff_density_min -0.636
_refine_ls_extinction_method none
_refine_ls_goodness_of_fit_ref 1.002
_refine_ls_hydrogen_treatment constr
_refine_ls_matrix_type full
_refine_ls_number_parameters 414
_refine_ls_number_reflns 6711
_refine_ls_number_restraints 0
_refine_ls_restrained_S_all 1.002
_refine_ls_R_factor_all 0.1225
_refine_ls_R_factor_gt 0.0528
_refine_ls_shift/su_max 0.001
_refine_ls_shift/su_mean 0.000
_refine_ls_structure_factor_coef Fsqd
_refine_ls_weighting_details 'w=1/[\s^2^(Fo^2^)+(0.0691P)^2^+1.3981P] where P=(Fo^2^+2Fc^2^)/3'
_refine_ls_weighting_scheme calc
_refine_ls_wR_factor_gt 0.1164
_refine_ls_wR_factor_ref 0.1485
_reflns_number_gt 3881
_reflns_number_total 6711
_reflns_threshold_expression 'I > 2\s(I)'
_cod_data_source_file c6dt04083g2.cif
_cod_data_source_block I
_cod_original_cell_volume 3627.4(9)
_cod_database_code 7042206

loop_
_space_group_symop_operation_xyz
'x, y, z'
'-x, y+1/2, -z+1/2'
'-x, -y, -z'
'x, -y-1/2, z-1/2'

loop_
_atom_site_type_symbol
_atom_site_label
_atom_site_fract_x
_atom_site_fract_y
_atom_site_fract_z
_atom_site_U_iso_or_equiv
_atom_site_adp_type
_atom_site_calc_flag
_atom_site_refinement_flags_posn
_atom_site_occupancy
Ni Ni1 0.74230(3) 0.50279(4) 0.73430(3) 0.02133(16) Uani d . 1
O O1 0.85289(14) 0.4480(2) 0.75978(16) 0.0289(6) Uani d . 1
O O2 0.64240(14) 0.57537(19) 0.65612(15) 0.0252(6) Uani d . 1
N N1 0.73853(18) 0.4668(2) 0.84396(19) 0.0229(7) Uani d . 1
N N2 0.68187(18) 0.3593(2) 0.67481(19) 0.0227(7) Uani d . 1
N N3 0.80015(18) 0.6528(2) 0.78296(18) 0.0245(7) Uani d . 1
C C1 0.8748(2) 0.3557(3) 0.7365(2) 0.0266(9) Uani d . 1
C C2 0.9164(2) 0.2764(3) 0.7977(2) 0.0255(9) Uani d . 1
C C3 0.9345(2) 0.2970(3) 0.8877(2) 0.0316(10) Uani d . 1
H H3 0.8838 0.3295 0.8872 0.038 Uiso calc R 1
C C4 1.0042(3) 0.3790(3) 0.9278(3) 0.0447(12) Uani d . 1
H H4A 1.0547 0.3506 0.9282 0.067 Uiso calc GR 1
H H4B 1.0135 0.3932 0.9853 0.067 Uiso calc GR 1
H H4C 0.9888 0.4457 0.8956 0.067 Uiso calc GR 1
C C5 0.9544(3) 0.1967(3) 0.9426(3) 0.0431(11) Uani d . 1
H H5A 0.9103 0.144 0.9163 0.065 Uiso calc GR 1
H H5B 0.959 0.2159 0.9977 0.065 Uiso calc GR 1
H H5C 1.0066 0.1662 0.9488 0.065 Uiso calc GR 1
C C6 0.9385(2) 0.1815(3) 0.7728(3) 0.0299(10) Uani d . 1
H H6 0.9651 0.1274 0.8132 0.036 Uiso calc R 1
C C7 0.9230(2) 0.1637(3) 0.6909(2) 0.0320(10) Uani d . 1
H H7 0.9391 0.0982 0.6754 0.038 Uiso calc R 1
C C8 0.8838(2) 0.2418(3) 0.6316(2) 0.0281(9) Uani d . 1
H H8 0.8738 0.2296 0.5754 0.034 Uiso calc R 1
C C9 0.8586(2) 0.3382(3) 0.6523(2) 0.0250(9) Uani d . 1
C C10 0.8170(2) 0.4230(3) 0.5868(2) 0.0290(9) Uani d . 1
H H10 0.7781 0.462 0.6031 0.035 Uiso calc R 1
C C11 0.7661(3) 0.3801(3) 0.4989(2) 0.0374(11) Uani d . 1
H H11A 0.7385 0.4396 0.4611 0.056 Uiso calc GR 1
H H11B 0.7247 0.3299 0.4993 0.056 Uiso calc GR 1
H H11C 0.8023 0.3431 0.4798 0.056 Uiso calc GR 1
C C12 0.8797(3) 0.5047(3) 0.5873(3) 0.0381(10) Uani d . 1
H H12A 0.9176 0.4703 0.5692 0.057 Uiso calc GR 1
H H12B 0.9109 0.533 0.644 0.057 Uiso calc GR 1
H H12C 0.851 0.5635 0.5492 0.057 Uiso calc GR 1
C C13 0.6193(2) 0.6774(3) 0.6479(2) 0.0236(9) Uani d . 1
C C14 0.6456(2) 0.7494(3) 0.6034(2) 0.0267(9) Uani d . 1
C C15 0.6983(2) 0.7078(3) 0.5636(2) 0.0307(10) Uani d . 1
H H15 0.7394 0.6572 0.6041 0.037 Uiso calc R 1
C C16 0.7461(3) 0.7933(3) 0.5434(3) 0.0450(12) Uani d . 1
H H16A 0.7836 0.7593 0.5244 0.067 Uiso calc GR 1
H H16B 0.7781 0.8358 0.5935 0.067 Uiso calc GR 1
H H16C 0.7076 0.84 0.4993 0.067 Uiso calc GR 1
C C17 0.6447(3) 0.6437(3) 0.4847(3) 0.0421(11) Uani d . 1
H H17A 0.603 0.6908 0.4439 0.063 Uiso calc GR 1
H H17B 0.6174 0.5853 0.4993 0.063 Uiso calc GR 1
H H17C 0.6794 0.614 0.4606 0.063 Uiso calc GR 1
C C18 0.6197(2) 0.8552(3) 0.5963(3) 0.0343(10) Uani d . 1
H H18 0.6368 0.9041 0.5664 0.041 Uiso calc R 1
C C19 0.5700(3) 0.8916(3) 0.6314(3) 0.0369(11) Uani d . 1
H H19 0.5538 0.9646 0.6264 0.044 Uiso calc R 1
C C20 0.5441(2) 0.8197(3) 0.6741(2) 0.0316(10) Uani d . 1
H H20 0.5103 0.8446 0.6987 0.038 Uiso calc R 1
C C21 0.5663(2) 0.7122(3) 0.6820(2) 0.0247(9) Uani d . 1
C C22 0.5359(2) 0.6326(3) 0.7251(2) 0.0299(10) Uani d . 1
H H22 0.5843 0.5873 0.7608 0.036 Uiso calc R 1
C C23 0.5041(4) 0.6810(4) 0.7823(3) 0.0758(18) Uani d . 1
H H23A 0.4514 0.7166 0.749 0.114 Uiso calc GR 1
H H23B 0.544 0.7333 0.8191 0.114 Uiso calc GR 1
H H23C 0.4963 0.6245 0.8162 0.114 Uiso calc GR 1
C C24 0.4728(3) 0.5583(4) 0.6623(3) 0.0544(14) Uani d . 1
H H24A 0.4222 0.5982 0.6289 0.082 Uiso calc GR 1
H H24B 0.4606 0.5001 0.6919 0.082 Uiso calc GR 1
H H24C 0.4947 0.5283 0.6256 0.082 Uiso calc GR 1
C C25 0.8041(2) 0.4883(3) 0.9166(2) 0.0235(9) Uani d . 1
H H25 0.8512 0.5192 0.9148 0.028 Uiso calc R 1
C C26 0.8069(2) 0.4681(3) 0.9934(2) 0.0284(10) Uani d . 1
H H26 0.8545 0.4859 1.0432 0.034 Uiso calc R 1
C C27 0.7392(2) 0.4214(3) 0.9967(3) 0.0306(10) Uani d . 1
H H27 0.7395 0.4055 1.0488 0.037 Uiso calc R 1
C C28 0.6713(2) 0.3984(3) 0.9227(2) 0.0300(10) Uani d . 1
H H28 0.6236 0.3672 0.9231 0.036 Uiso calc R 1
C C29 0.6733(2) 0.4213(3) 0.8483(2) 0.0255(9) Uani d . 1
H H29 0.6264 0.4042 0.7977 0.031 Uiso calc R 1
C C30 0.7087(2) 0.2636(3) 0.7103(2) 0.0249(9) Uani d . 1
H H30 0.7525 0.261 0.7652 0.03 Uiso calc R 1
C C31 0.6751(2) 0.1687(3) 0.6700(3) 0.0302(10) Uani d . 1
H H31 0.6958 0.1022 0.6968 0.036 Uiso calc R 1
C C32 0.6117(2) 0.1715(3) 0.5910(2) 0.0275(9) Uani d . 1
H H32 0.5882 0.107 0.5621 0.033 Uiso calc R 1
C C33 0.5824(2) 0.2692(3) 0.5538(2) 0.0258(9) Uani d . 1
H H33 0.538 0.2733 0.4993 0.031 Uiso calc R 1
C C34 0.6190(2) 0.3609(3) 0.5978(2) 0.0255(9) Uani d . 1
H H34 0.5988 0.4282 0.5723 0.031 Uiso calc R 1
C C35 0.7657(2) 0.7230(3) 0.8149(2) 0.0287(9) Uani d . 1
H H35 0.7201 0.7004 0.8239 0.034 Uiso calc R 1
C C36 0.7937(3) 0.8264(3) 0.8353(3) 0.0390(11) Uani d . 1
H H36 0.7677 0.8742 0.8576 0.047 Uiso calc R 1
C C37 0.8599(3) 0.8594(3) 0.8229(3) 0.0453(12) Uani d . 1
H H37 0.8803 0.9304 0.8363 0.054 Uiso calc R 1
C C38 0.8961(3) 0.7878(3) 0.7908(3) 0.0394(11) Uani d . 1
H H38 0.9419 0.8086 0.7816 0.047 Uiso calc R 1
C C39 0.8651(2) 0.6858(3) 0.7723(2) 0.0306(10) Uani d . 1
H H39 0.8909 0.6364 0.751 0.037 Uiso calc R 1

loop_
_atom_site_aniso_label
_atom_site_aniso_U_11
_atom_site_aniso_U_22
_atom_site_aniso_U_33
_atom_site_aniso_U_12
_atom_site_aniso_U_13
_atom_site_aniso_U_23
Ni1 0.0202(3) 0.0154(3) 0.0270(3) -0.0004(2) 0.0091(2) -0.0014(2)
O1 0.0201(14) 0.0212(15) 0.0420(17) -0.0011(12) 0.0106(13) -0.0080(12)
O2 0.0248(15) 0.0143(14) 0.0324(15) 0.0011(11) 0.0089(12) -0.0007(11)
N1 0.0198(17) 0.0182(17) 0.0307(19) 0.0028(13) 0.0111(15) 0.0001(13)
N2 0.0224(18) 0.0149(17) 0.0315(19) 0.0001(13) 0.0126(16) 0.0012(14)
N3 0.0206(18) 0.0219(18) 0.0259(18) 0.0023(14) 0.0059(15) -0.0012(14)
C1 0.018(2) 0.016(2) 0.043(3) -0.0027(16) 0.0116(19) -0.0062(18)
C2 0.015(2) 0.023(2) 0.035(2) -0.0006(17) 0.0086(18) -0.0033(18)
C3 0.023(2) 0.031(2) 0.038(3) 0.0056(18) 0.0098(19) -0.0020(19)
C4 0.034(3) 0.041(3) 0.051(3) -0.003(2) 0.011(2) -0.013(2)
C5 0.052(3) 0.041(3) 0.041(3) 0.011(2) 0.025(2) 0.001(2)
C6 0.023(2) 0.021(2) 0.042(3) 0.0046(17) 0.0112(19) -0.0029(18)
C7 0.028(2) 0.026(2) 0.041(3) 0.0040(18) 0.015(2) -0.008(2)
C8 0.027(2) 0.025(2) 0.035(2) -0.0017(18) 0.0154(19) -0.0064(18)
C9 0.017(2) 0.020(2) 0.037(2) -0.0033(16) 0.0112(18) -0.0013(18)
C10 0.025(2) 0.024(2) 0.039(3) -0.0038(18) 0.0157(19) -0.0023(18)
C11 0.035(3) 0.029(2) 0.042(3) 0.0018(19) 0.011(2) 0.0037(19)
C12 0.037(2) 0.026(2) 0.054(3) -0.009(2) 0.023(2) -0.003(2)
C13 0.021(2) 0.013(2) 0.031(2) 0.0007(16) 0.0059(18) -0.0047(16)
C14 0.023(2) 0.016(2) 0.034(2) -0.0062(17) 0.0068(19) -0.0034(17)
C15 0.032(2) 0.024(2) 0.037(3) 0.0000(18) 0.017(2) 0.0011(18)
C16 0.049(3) 0.032(3) 0.062(3) -0.006(2) 0.033(3) 0.002(2)
C17 0.050(3) 0.038(3) 0.039(3) 0.005(2) 0.020(2) -0.002(2)
C18 0.034(3) 0.021(2) 0.049(3) -0.0008(19) 0.019(2) 0.0061(19)
C19 0.040(3) 0.013(2) 0.063(3) 0.0020(18) 0.027(2) -0.002(2)
C20 0.025(2) 0.026(2) 0.043(3) 0.0011(18) 0.014(2) -0.0093(19)
C21 0.019(2) 0.021(2) 0.027(2) -0.0022(17) 0.0040(17) -0.0055(17)
C22 0.028(2) 0.029(2) 0.030(2) 0.0068(18) 0.0107(19) 0.0042(18)
C23 0.122(5) 0.059(4) 0.087(4) -0.022(3) 0.083(4) -0.012(3)
C24 0.057(3) 0.046(3) 0.050(3) -0.027(3) 0.015(3) 0.006(2)
C25 0.023(2) 0.018(2) 0.029(2) 0.0034(17) 0.0101(18) -0.0027(17)
C26 0.028(2) 0.022(2) 0.030(2) 0.0044(17) 0.0083(19) 0.0022(17)
C27 0.033(2) 0.027(2) 0.033(2) 0.0058(19) 0.016(2) 0.0059(18)
C28 0.028(2) 0.025(2) 0.039(3) 0.0000(18) 0.016(2) 0.0022(19)
C29 0.024(2) 0.017(2) 0.030(2) 0.0007(17) 0.0069(18) -0.0006(17)
C30 0.023(2) 0.021(2) 0.030(2) -0.0008(17) 0.0114(18) 0.0021(17)
C31 0.035(2) 0.015(2) 0.044(3) 0.0000(18) 0.021(2) 0.0012(19)
C32 0.032(2) 0.019(2) 0.033(2) -0.0088(18) 0.016(2) -0.0096(18)
C33 0.028(2) 0.020(2) 0.027(2) -0.0029(17) 0.0099(18) -0.0037(17)
C34 0.024(2) 0.019(2) 0.031(2) 0.0024(17) 0.0105(19) 0.0007(17)
C35 0.026(2) 0.024(2) 0.034(2) 0.0014(18) 0.0115(19) -0.0057(18)
C36 0.036(3) 0.030(3) 0.046(3) 0.001(2) 0.013(2) -0.014(2)
C37 0.042(3) 0.023(3) 0.068(3) -0.006(2) 0.021(3) -0.011(2)
C38 0.035(3) 0.030(3) 0.054(3) -0.011(2) 0.020(2) -0.006(2)
C39 0.028(2) 0.023(2) 0.040(3) 0.0002(18) 0.013(2) -0.0004(18)

loop_
_atom_type_symbol
_atom_type_description
_atom_type_scat_dispersion_real
_atom_type_scat_dispersion_imag
_atom_type_scat_source
C C 0.0033 0.0016 'International Tables Vol C Tables 4.2.6.8 and 6.1.1.4'
H H 0.0000 0.0000 'International Tables Vol C Tables 4.2.6.8 and 6.1.1.4'
N N 0.0061 0.0033 'International Tables Vol C Tables 4.2.6.8 and 6.1.1.4'
Ni Ni 0.3393 1.1124 'International Tables Vol C Tables 4.2.6.8 and 6.1.1.4'
O O 0.0106 0.0060 'International Tables Vol C Tables 4.2.6.8 and 6.1.1.4'

loop_
_geom_angle_atom_site_label_1
_geom_angle_atom_site_label_2
_geom_angle_atom_site_label_3
_geom_angle
O1 Ni1 N1 99.54(11)
O1 Ni1 N2 93.86(11)
O1 Ni1 N3 86.93(11)
O2 Ni1 O1 148.46(11)
O2 Ni1 N1 111.97(11)
O2 Ni1 N2 85.78(11)
O2 Ni1 N3 90.82(10)
N1 Ni1 N2 93.72(12)
N1 Ni1 N3 91.28(12)
N2 Ni1 N3 174.74(11)
C1 O1 Ni1 129.5(2)
C13 O2 Ni1 132.2(2)
C25 N1 Ni1 119.5(2)
C25 N1 C29 116.9(3)
C29 N1 Ni1 123.6(3)
C30 N2 Ni1 121.3(2)
C30 N2 C34 117.5(3)
C34 N2 Ni1 121.0(2)
C35 N3 Ni1 120.7(3)
C39 N3 Ni1 121.0(2)
C39 N3 C35 117.7(3)
O1 C1 C2 119.3(3)
O1 C1 C9 120.7(3)
C9 C1 C2 119.9(3)
C1 C2 C3 119.4(3)
C6 C2 C1 118.7(4)
C6 C2 C3 121.9(3)
C2 C3 H3 107.1
C2 C3 C4 110.7(3)
C2 C3 C5 114.8(3)
C4 C3 H3 107.1
C5 C3 H3 107.1
C5 C3 C4 109.7(3)
C3 C4 H4A 109.5
C3 C4 H4B 109.5
C3 C4 H4C 109.5
H4A C4 H4B 109.5
H4A C4 H4C 109.5
H4B C4 H4C 109.5
C3 C5 H5A 109.5
C3 C5 H5B 109.5
C3 C5 H5C 109.5
H5A C5 H5B 109.5
H5A C5 H5C 109.5
H5B C5 H5C 109.5
C2 C6 H6 119.1
C7 C6 C2 121.8(4)
C7 C6 H6 119.1
C6 C7 H7 120.3
C6 C7 C8 119.5(4)
C8 C7 H7 120.3
C7 C8 H8 119.2
C7 C8 C9 121.6(4)
C9 C8 H8 119.2
C1 C9 C10 120.8(3)
C8 C9 C1 118.5(3)
C8 C9 C10 120.7(3)
C9 C10 H10 106.9
C9 C10 C11 114.6(3)
C9 C10 C12 110.6(3)
C11 C10 H10 106.9
C11 C10 C12 110.5(3)
C12 C10 H10 106.9
C10 C11 H11A 109.5
C10 C11 H11B 109.5
C10 C11 H11C 109.5
H11A C11 H11B 109.5
H11A C11 H11C 109.5
H11B C11 H11C 109.5
C10 C12 H12A 109.5
C10 C12 H12B 109.5
C10 C12 H12C 109.5
H12A C12 H12B 109.5
H12A C12 H12C 109.5
H12B C12 H12C 109.5
O2 C13 C14 120.3(3)
O2 C13 C21 119.2(3)
C21 C13 C14 120.5(3)
C13 C14 C15 119.0(3)
C18 C14 C13 118.2(4)
C18 C14 C15 122.8(3)
C14 C15 H15 107.4
C14 C15 C16 114.6(3)
C14 C15 C17 109.7(3)
C16 C15 H15 107.4
C16 C15 C17 110.2(3)
C17 C15 H15 107.4
C15 C16 H16A 109.5
C15 C16 H16B 109.5
C15 C16 H16C 109.5
H16A C16 H16B 109.5
H16A C16 H16C 109.5
H16B C16 H16C 109.5
C15 C17 H17A 109.5
C15 C17 H17B 109.5
C15 C17 H17C 109.5
H17A C17 H17B 109.5
H17A C17 H17C 109.5
H17B C17 H17C 109.5
C14 C18 H18 118.9
C19 C18 C14 122.3(4)
C19 C18 H18 118.9
C18 C19 H19 120.6
C18 C19 C20 118.9(4)
C20 C19 H19 120.6
C19 C20 H20 119.1
C19 C20 C21 121.8(4)
C21 C20 H20 119.1
C13 C21 C22 119.3(3)
C20 C21 C13 118.4(4)
C20 C21 C22 122.3(3)
C21 C22 H22 106.6
C21 C22 C23 114.8(3)
C21 C22 C24 110.8(3)
C23 C22 H22 106.6
C23 C22 C24 111.0(4)
C24 C22 H22 106.6
C22 C23 H23A 109.5
C22 C23 H23B 109.5
C22 C23 H23C 109.5
H23A C23 H23B 109.5
H23A C23 H23C 109.5
H23B C23 H23C 109.5
C22 C24 H24A 109.5
C22 C24 H24B 109.5
C22 C24 H24C 109.5
H24A C24 H24B 109.5
H24A C24 H24C 109.5
H24B C24 H24C 109.5
N1 C25 H25 118.2
N1 C25 C26 123.7(3)
C26 C25 H25 118.2
C25 C26 H26 120.7
C25 C26 C27 118.6(4)
C27 C26 H26 120.7
C26 C27 H27 120.7
C28 C27 C26 118.6(4)
C28 C27 H27 120.7
C27 C28 H28 120.4
C29 C28 C27 119.2(4)
C29 C28 H28 120.4
N1 C29 C28 123.0(4)
N1 C29 H29 118.5
C28 C29 H29 118.5
N2 C30 H30 118.7
N2 C30 C31 122.5(4)
C31 C30 H30 118.7
C30 C31 H31 120.4
C32 C31 C30 119.3(4)
C32 C31 H31 120.4
C31 C32 H32 120.4
C31 C32 C33 119.1(3)
C33 C32 H32 120.4
C32 C33 H33 120.8
C32 C33 C34 118.4(3)
C34 C33 H33 120.8
N2 C34 C33 123.1(3)
N2 C34 H34 118.5
C33 C34 H34 118.5
N3 C35 H35 118.7
N3 C35 C36 122.6(4)
C36 C35 H35 118.7
C35 C36 H36 120.5
C37 C36 C35 118.9(4)
C37 C36 H36 120.5
C36 C37 H37 120.6
C38 C37 C36 118.9(4)
C38 C37 H37 120.6
C37 C38 H38 120.5
C39 C38 C37 119.0(4)
C39 C38 H38 120.5
N3 C39 C38 122.9(4)
N3 C39 H39 118.6
C38 C39 H39 118.6

loop_
_geom_bond_atom_site_label_1
_geom_bond_atom_site_label_2
_geom_bond_distance
Ni1 O1 1.970(2)
Ni1 O2 1.951(2)
Ni1 N1 2.041(3)
Ni1 N2 2.124(3)
Ni1 N3 2.137(3)
O1 C1 1.345(4)
O2 C13 1.330(4)
N1 C25 1.341(4)
N1 C29 1.345(4)
N2 C30 1.340(4)
N2 C34 1.341(5)
N3 C35 1.343(4)
N3 C39 1.338(5)
C1 C2 1.419(5)
C1 C9 1.417(5)
C2 C3 1.515(5)
C2 C6 1.388(5)
C3 H3 1.0
C3 C4 1.536(5)
C3 C5 1.532(5)
C4 H4A 0.98
C4 H4B 0.98
C4 H4C 0.98
C5 H5A 0.98
C5 H5B 0.98
C5 H5C 0.98
C6 H6 0.95
C6 C7 1.380(5)
C7 H7 0.95
C7 C8 1.384(5)
C8 H8 0.95
C8 C9 1.396(5)
C9 C10 1.510(5)
C10 H10 1.0
C10 C11 1.523(5)
C10 C12 1.526(5)
C11 H11A 0.98
C11 H11B 0.98
C11 H11C 0.98
C12 H12A 0.98
C12 H12B 0.98
C12 H12C 0.98
C13 C14 1.416(5)
C13 C21 1.416(5)
C14 C15 1.514(5)
C14 C18 1.390(5)
C15 H15 1.0
C15 C16 1.517(5)
C15 C17 1.535(5)
C16 H16A 0.98
C16 H16B 0.98
C16 H16C 0.98
C17 H17A 0.98
C17 H17B 0.98
C17 H17C 0.98
C18 H18 0.95
C18 C19 1.384(5)
C19 H19 0.95
C19 C20 1.389(5)
C20 H20 0.95
C20 C21 1.392(5)
C21 C22 1.505(5)
C22 H22 1.0
C22 C23 1.506(6)
C22 C24 1.514(6)
C23 H23A 0.98
C23 H23B 0.98
C23 H23C 0.98
C24 H24A 0.98
C24 H24B 0.98
C24 H24C 0.98
C25 H25 0.95
C25 C26 1.374(5)
C26 H26 0.95
C26 C27 1.384(5)
C27 H27 0.95
C27 C28 1.378(5)
C28 H28 0.95
C28 C29 1.378(5)
C29 H29 0.95
C30 H30 0.95
C30 C31 1.382(5)
C31 H31 0.95
C31 C32 1.369(5)
C32 H32 0.95
C32 C33 1.380(5)
C33 H33 0.95
C33 C34 1.383(5)
C34 H34 0.95
C35 H35 0.95
C35 C36 1.378(5)
C36 H36 0.95
C36 C37 1.377(6)
C37 H37 0.95
C37 C38 1.377(6)
C38 H38 0.95
C38 C39 1.374(5)
C39 H39 0.95
